data_4123415
loop_
_publ_author_name
'Wang, Sinan'
'Li, Xiangmin'
'Liu, Hongwei'
'Xu, Li'
'Zhuang, Jinchen'
'Li, Jian'
'Li, Hao'
'Wang, Wei'

_publ_section_title
;
 Organocatalytic enantioselective direct additions of aldehydes to
 4-vinylpyridines and electron-deficient vinylarenes and their synthetic
 applications.
;
_journal_issue 6
_journal_name_full 'Journal of the American Chemical Society'
_journal_page_first 2303
_journal_page_last 2310
_journal_paper_doi 10.1021/ja511143b
_journal_volume 137
_journal_year 2015
_chemical_absolute_configuration rmad
_chemical_formula_moiety 'C22 H22 Br N O3 S'
_chemical_formula_sum 'C22 H22 Br N O3 S'
_chemical_formula_weight 460.37
_chemical_name_systematic
;
 ?
;
_space_group_crystal_system triclinic
_space_group_IT_number 1
_space_group_name_Hall 'P 1'
_space_group_name_H-M_alt 'P 1'
_symmetry_space_group_name_Hall 'P 1'
_symmetry_space_group_name_H-M 'P 1'
_atom_sites_solution_hydrogens geom
_atom_sites_solution_primary direct
_audit_creation_date 2014-08-15
_audit_creation_method
;
Olex2 1.2
(compiled 2014.07.22 svn.r2960 for OlexSys, GUI svn.r4862)
;
_cell_angle_alpha 74.143(3)
_cell_angle_beta 74.315(3)
_cell_angle_gamma 83.209(3)
_cell_formula_units_Z 1
_cell_length_a 7.4326(13)
_cell_length_b 8.4705(15)
_cell_length_c 8.8458(15)
_cell_measurement_reflns_used 2202
_cell_measurement_temperature 130
_cell_measurement_theta_max 29.23
_cell_measurement_theta_min 2.47
_cell_volume 515.18(16)
_computing_cell_refinement 'SAINT v7.68A (Bruker, 2009)'
_computing_data_reduction 'SAINT v7.68A (Bruker, 2009)'
_computing_molecular_graphics 'Olex2 (Dolomanov et al., 2009)'
_computing_publication_material 'Olex2 (Dolomanov et al., 2009)'
_computing_structure_refinement 'XL (Sheldrick, 2008)'
_computing_structure_solution 'ShelXS (Sheldrick, 2008)'
_diffrn_ambient_temperature 130
_diffrn_measured_fraction_theta_full 0.999
_diffrn_measured_fraction_theta_max 0.983
_diffrn_measurement_device_type 'Bruker APEX-II CCD'
_diffrn_measurement_method '\f and \w scans'
_diffrn_radiation_monochromator graphite
_diffrn_radiation_type MoK\a
_diffrn_radiation_wavelength 0.71073
_diffrn_reflns_av_R_equivalents 0.0209
_diffrn_reflns_av_unetI/netI 0.0767
_diffrn_reflns_Laue_measured_fraction_full 0.999
_diffrn_reflns_Laue_measured_fraction_max 0.983
_diffrn_reflns_limit_h_max 10
_diffrn_reflns_limit_h_min -10
_diffrn_reflns_limit_k_max 12
_diffrn_reflns_limit_k_min -8
_diffrn_reflns_limit_l_max 12
_diffrn_reflns_limit_l_min -12
_diffrn_reflns_number 5139
_diffrn_reflns_point_group_measured_fraction_full 0.668
_diffrn_reflns_point_group_measured_fraction_max 0.637
_diffrn_reflns_theta_full 26.000
_diffrn_reflns_theta_max 30.640
_diffrn_reflns_theta_min 2.472
_diffrn_standards_number 0
_exptl_absorpt_coefficient_mu 2.119
_exptl_absorpt_correction_T_max 0.7461
_exptl_absorpt_correction_T_min 0.5172
_exptl_absorpt_correction_type multi-scan
_exptl_absorpt_process_details
;
SADABS-2008/1 (Bruker,2008) was used for absorption correction.
wR2(int) was 0.0882 before and 0.0519 after correction.
The Ratio of minimum to maximum transmission is 0.6932.
The \l/2 correction factor is 0.0015.
;
_exptl_crystal_colour 'clear light colourless'
_exptl_crystal_colour_lustre clear
_exptl_crystal_colour_modifier light
_exptl_crystal_colour_primary colourless
_exptl_crystal_density_diffrn 1.484
_exptl_crystal_description block
_exptl_crystal_F_000 236
_exptl_crystal_size_max 0.25
_exptl_crystal_size_mid 0.22
_exptl_crystal_size_min 0.16
_refine_diff_density_max 0.657
_refine_diff_density_min -0.296
_refine_diff_density_rms 0.062
_refine_ls_abs_structure_details
;
 Classical Flack method preferred over Parsons because s.u. lower.
;
_refine_ls_abs_structure_Flack 0.011(6)
_refine_ls_extinction_method none
_refine_ls_goodness_of_fit_ref 0.806
_refine_ls_hydrogen_treatment constr
_refine_ls_matrix_type full
_refine_ls_number_parameters 253
_refine_ls_number_reflns 4052
_refine_ls_number_restraints 3
_refine_ls_restrained_S_all 0.806
_refine_ls_R_factor_all 0.0409
_refine_ls_R_factor_gt 0.0311
_refine_ls_shift/su_max 0.000
_refine_ls_shift/su_mean 0.000
_refine_ls_structure_factor_coef Fsqd
_refine_ls_weighting_details 'w=1/[\s^2^(Fo^2^)] where P=(Fo^2^+2Fc^2^)/3'
_refine_ls_weighting_scheme calc
_refine_ls_wR_factor_gt 0.0620
_refine_ls_wR_factor_ref 0.0650
_reflns_Friedel_coverage 0.295
_reflns_Friedel_fraction_full 0.337
_reflns_Friedel_fraction_max 0.290
_reflns_number_gt 3406
_reflns_number_total 4052
_reflns_threshold_expression 'I > 2\s(I)'
_cod_data_source_file ja511143b_si_002.cif
_cod_data_source_block compound4
_cod_depositor_comments 'Adding full bibliography for 4123414--4123415.cif.'
_cod_database_code 4123415
_shelxl_version_number 2014-3
_shelx_space_group_comment
;
The symmetry employed for this shelxl refinement is uniquely defined
by the following loop, which should always be used as a source of
symmetry information in preference to the above space-group names.
They are only intended as comments.
;
_shelx_estimated_absorpt_t_max 0.728
_shelx_estimated_absorpt_t_min 0.619
_olex2_refinement_description
;
1. Fixed Uiso
 At 1.2 times of:
  All C(H) groups, All C(H,H) groups
2.a Ternary CH refined with riding coordinates:
 C2(H2)
2.b Secondary CH2 refined with riding coordinates:
 C1(H1A,H1B), C3(H3A,H3B), C4(H4A,H4B), C5(H5A,H5B)
2.c Aromatic/amide H refined with riding coordinates:
 C7(H7), C8(H8), C9(H9), C10(H10), C12(H12), C13(H13), C14(H14), C15(H15),
 C16(H16), C18(H18), C19(H19), C21(H21), C22(H22)
;
_olex2_submission_special_instructions 'No special instructions were received'

loop_
_space_group_symop_operation_xyz
'x, y, z'

loop_
_atom_site_label
_atom_site_type_symbol
_atom_site_fract_x
_atom_site_fract_y
_atom_site_fract_z
_atom_site_U_iso_or_equiv
_atom_site_adp_type
_atom_site_occupancy
_atom_site_site_symmetry_order
_atom_site_calc_flag
_atom_site_refinement_flags_posn
Br1 Br 0.88604(3) 0.60628(3) -0.24677(3) 0.03622(11) Uani 1 1 d .
S1 S 0.10624(10) 0.39489(10) 0.25609(10) 0.02834(19) Uani 1 1 d .
O1 O 0.0453(3) 0.2625(3) 0.1873(3) 0.0268(5) Uani 1 1 d .
O2 O 0.1376(3) 0.3199(3) 0.4124(3) 0.0374(6) Uani 1 1 d .
O3 O -0.0294(3) 0.5265(3) 0.2358(4) 0.0428(7) Uani 1 1 d .
N1 N -0.7630(4) -0.2355(4) 0.5249(4) 0.0337(7) Uani 1 1 d .
C1 C 0.1510(4) 0.1044(4) 0.2066(4) 0.0247(6) Uani 1 1 d .
H1A H 0.1290 0.0466 0.3231 0.030 Uiso 1 1 calc R
H1B H 0.2865 0.1218 0.1624 0.030 Uiso 1 1 calc R
C2 C 0.0869(4) 0.0021(4) 0.1159(4) 0.0269(7) Uani 1 1 d .
H2 H 0.1558 -0.1073 0.1364 0.032 Uiso 1 1 calc R
C3 C 0.1384(5) 0.0755(5) -0.0679(4) 0.0320(7) Uani 1 1 d .
H3A H 0.1012 -0.0008 -0.1199 0.038 Uiso 1 1 calc R
H3B H 0.0633 0.1796 -0.0919 0.038 Uiso 1 1 calc R
C4 C -0.1224(4) -0.0302(4) 0.1782(4) 0.0283(7) Uani 1 1 d .
H4A H -0.1946 0.0748 0.1498 0.034 Uiso 1 1 calc R
H4B H -0.1521 -0.1056 0.1212 0.034 Uiso 1 1 calc R
C5 C -0.1861(5) -0.1037(5) 0.3597(4) 0.0330(7) Uani 1 1 d .
H5A H -0.1073 -0.2040 0.3903 0.040 Uiso 1 1 calc R
H5B H -0.1678 -0.0242 0.4175 0.040 Uiso 1 1 calc R
C6 C -0.3878(4) -0.1468(4) 0.4133(4) 0.0257(6) Uani 1 1 d .
C7 C -0.5239(5) -0.0566(4) 0.4994(4) 0.0285(7) Uani 1 1 d .
H7 H -0.4922 0.0384 0.5222 0.034 Uiso 1 1 calc R
C8 C -0.7060(5) -0.1046(4) 0.5523(4) 0.0315(7) Uani 1 1 d .
H8 H -0.7964 -0.0406 0.6120 0.038 Uiso 1 1 calc R
C9 C -0.6313(5) -0.3203(5) 0.4385(5) 0.0341(8) Uani 1 1 d .
H9 H -0.6673 -0.4138 0.4162 0.041 Uiso 1 1 calc R
C10 C -0.4470(5) -0.2807(4) 0.3801(5) 0.0318(7) Uani 1 1 d .
H10 H -0.3604 -0.3444 0.3173 0.038 Uiso 1 1 calc R
C11 C 0.3420(4) 0.1102(4) -0.1460(4) 0.0286(7) Uani 1 1 d .
C12 C 0.3913(5) 0.2542(4) -0.2615(5) 0.0369(8) Uani 1 1 d .
H12 H 0.2961 0.3331 -0.2898 0.044 Uiso 1 1 calc R
C13 C 0.5782(6) 0.2869(5) -0.3381(5) 0.0427(10) Uani 1 1 d .
H13 H 0.6089 0.3871 -0.4180 0.051 Uiso 1 1 calc R
C14 C 0.7174(5) 0.1753(5) -0.2985(5) 0.0391(9) Uani 1 1 d .
H14 H 0.8449 0.1976 -0.3501 0.047 Uiso 1 1 calc R
C15 C 0.6707(5) 0.0307(5) -0.1833(5) 0.0383(8) Uani 1 1 d .
H15 H 0.7666 -0.0478 -0.1558 0.046 Uiso 1 1 calc R
C16 C 0.4852(5) -0.0019(4) -0.1068(4) 0.0333(7) Uani 1 1 d .
H16 H 0.4554 -0.1021 -0.0267 0.040 Uiso 1 1 calc R
C17 C 0.3211(5) 0.4547(4) 0.1197(4) 0.0234(7) Uani 1 1 d .
C18 C 0.4861(5) 0.3972(4) 0.1652(4) 0.0287(8) Uani 1 1 d .
H18 H 0.4831 0.3278 0.2702 0.034 Uiso 1 1 calc R
C19 C 0.6566(5) 0.4425(4) 0.0549(4) 0.0303(8) Uani 1 1 d .
H19 H 0.7712 0.4050 0.0839 0.036 Uiso 1 1 calc R
C20 C 0.6562(5) 0.5421(4) -0.0966(5) 0.0283(8) Uani 1 1 d .
C21 C 0.4910(5) 0.5989(4) -0.1414(5) 0.0314(8) Uani 1 1 d .
H21 H 0.4938 0.6681 -0.2465 0.038 Uiso 1 1 calc R
C22 C 0.3229(5) 0.5546(4) -0.0331(5) 0.0307(8) Uani 1 1 d .
H22 H 0.2087 0.5924 -0.0629 0.037 Uiso 1 1 calc R

loop_
_atom_site_aniso_label
_atom_site_aniso_U_11
_atom_site_aniso_U_22
_atom_site_aniso_U_33
_atom_site_aniso_U_23
_atom_site_aniso_U_13
_atom_site_aniso_U_12
Br1 0.02246(15) 0.0462(2) 0.03332(19) -0.00281(14) -0.00196(13) -0.00437(13)
S1 0.0185(4) 0.0347(5) 0.0329(5) -0.0142(4) -0.0020(4) -0.0022(3)
O1 0.0210(11) 0.0299(12) 0.0318(13) -0.0094(10) -0.0090(10) -0.0005(9)
O2 0.0312(12) 0.0572(17) 0.0266(13) -0.0173(12) -0.0006(10) -0.0123(11)
O3 0.0235(12) 0.0410(15) 0.0646(18) -0.0260(13) -0.0015(12) 0.0034(10)
N1 0.0228(13) 0.0467(18) 0.0296(16) -0.0079(14) -0.0054(12) -0.0011(13)
C1 0.0225(14) 0.0282(16) 0.0236(16) -0.0047(12) -0.0075(12) -0.0030(12)
C2 0.0236(15) 0.0325(17) 0.0257(17) -0.0089(14) -0.0055(13) -0.0038(12)
C3 0.0242(15) 0.047(2) 0.0271(17) -0.0109(16) -0.0066(14) -0.0067(14)
C4 0.0234(14) 0.0381(19) 0.0258(16) -0.0081(14) -0.0076(13) -0.0077(13)
C5 0.0273(16) 0.044(2) 0.0277(18) -0.0063(15) -0.0052(14) -0.0099(14)
C6 0.0240(15) 0.0307(17) 0.0196(15) -0.0013(13) -0.0047(12) -0.0043(12)
C7 0.0353(17) 0.0284(17) 0.0225(17) -0.0059(13) -0.0097(14) 0.0001(13)
C8 0.0255(16) 0.042(2) 0.0259(17) -0.0111(15) -0.0080(13) 0.0106(14)
C9 0.0275(17) 0.036(2) 0.041(2) -0.0126(17) -0.0062(16) -0.0091(15)
C10 0.0242(16) 0.0331(19) 0.039(2) -0.0159(16) -0.0017(15) -0.0009(14)
C11 0.0253(15) 0.0379(19) 0.0256(17) -0.0173(14) -0.0001(13) -0.0054(13)
C12 0.0332(18) 0.034(2) 0.039(2) -0.0106(16) -0.0022(16) 0.0029(15)
C13 0.045(2) 0.033(2) 0.042(2) -0.0093(17) 0.0072(18) -0.0133(17)
C14 0.0275(17) 0.053(2) 0.039(2) -0.0201(18) 0.0017(16) -0.0117(16)
C15 0.0255(16) 0.055(2) 0.037(2) -0.0174(18) -0.0084(15) 0.0043(15)
C16 0.0309(17) 0.038(2) 0.0287(18) -0.0067(15) -0.0051(14) -0.0039(14)
C17 0.0175(15) 0.0256(19) 0.0282(19) -0.0109(15) -0.0042(14) 0.0006(14)
C18 0.0243(16) 0.033(2) 0.0263(18) -0.0011(14) -0.0075(14) -0.0029(14)
C19 0.0185(15) 0.037(2) 0.034(2) -0.0052(16) -0.0099(14) 0.0023(14)
C20 0.0207(15) 0.030(2) 0.032(2) -0.0082(16) -0.0027(14) -0.0015(14)
C21 0.0263(17) 0.036(2) 0.0281(19) 0.0003(15) -0.0100(15) 0.0010(15)
C22 0.0213(16) 0.033(2) 0.038(2) -0.0050(16) -0.0125(15) 0.0024(14)

loop_
_atom_type_symbol
_atom_type_description
_atom_type_scat_dispersion_real
_atom_type_scat_dispersion_imag
_atom_type_scat_source
C C 0.0033 0.0016 'International Tables Vol C Tables 4.2.6.8 and 6.1.1.4'
H H 0.0000 0.0000 'International Tables Vol C Tables 4.2.6.8 and 6.1.1.4'
Br Br -0.2901 2.4595 'International Tables Vol C Tables 4.2.6.8 and 6.1.1.4'
N N 0.0061 0.0033 'International Tables Vol C Tables 4.2.6.8 and 6.1.1.4'
O O 0.0106 0.0060 'International Tables Vol C Tables 4.2.6.8 and 6.1.1.4'
S S 0.1246 0.1234 'International Tables Vol C Tables 4.2.6.8 and 6.1.1.4'

loop_
_geom_angle_atom_site_label_1
_geom_angle_atom_site_label_2
_geom_angle_atom_site_label_3
_geom_angle
O1 S1 C17 103.10(15)
O2 S1 O1 109.74(14)
O2 S1 C17 108.73(16)
O3 S1 O1 104.31(15)
O3 S1 O2 120.33(16)
O3 S1 C17 109.23(17)
C1 O1 S1 116.6(2)
C8 N1 C9 115.8(3)
O1 C1 H1A 110.0
O1 C1 H1B 110.0
O1 C1 C2 108.5(3)
H1A C1 H1B 108.4
C2 C1 H1A 110.0
C2 C1 H1B 110.0
C1 C2 H2 106.8
C1 C2 C3 112.3(3)
C1 C2 C4 112.9(3)
C3 C2 H2 106.8
C3 C2 C4 110.7(3)
C4 C2 H2 106.8
C2 C3 H3A 108.2
C2 C3 H3B 108.2
H3A C3 H3B 107.4
C11 C3 C2 116.3(3)
C11 C3 H3A 108.2
C11 C3 H3B 108.2
C2 C4 H4A 108.7
C2 C4 H4B 108.7
H4A C4 H4B 107.6
C5 C4 C2 114.4(3)
C5 C4 H4A 108.7
C5 C4 H4B 108.7
C4 C5 H5A 109.1
C4 C5 H5B 109.1
H5A C5 H5B 107.8
C6 C5 C4 112.6(3)
C6 C5 H5A 109.1
C6 C5 H5B 109.1
C7 C6 C5 121.8(3)
C7 C6 C10 116.5(3)
C10 C6 C5 121.8(3)
C6 C7 H7 120.1
C8 C7 C6 119.9(3)
C8 C7 H7 120.1
N1 C8 C7 124.0(3)
N1 C8 H8 118.0
C7 C8 H8 118.0
N1 C9 H9 118.0
N1 C9 C10 124.1(3)
C10 C9 H9 118.0
C6 C10 H10 120.1
C9 C10 C6 119.7(3)
C9 C10 H10 120.1
C12 C11 C3 120.4(3)
C12 C11 C16 117.7(3)
C16 C11 C3 121.9(3)
C11 C12 H12 119.3
C11 C12 C13 121.4(3)
C13 C12 H12 119.3
C12 C13 H13 119.9
C14 C13 C12 120.2(4)
C14 C13 H13 119.9
C13 C14 H14 120.4
C13 C14 C15 119.2(3)
C15 C14 H14 120.4
C14 C15 H15 119.7
C14 C15 C16 120.7(4)
C16 C15 H15 119.7
C11 C16 H16 119.6
C15 C16 C11 120.8(3)
C15 C16 H16 119.6
C18 C17 S1 119.5(3)
C22 C17 S1 119.3(3)
C22 C17 C18 121.2(3)
C17 C18 H18 120.4
C17 C18 C19 119.2(3)
C19 C18 H18 120.4
C18 C19 H19 120.5
C20 C19 C18 119.0(3)
C20 C19 H19 120.5
C19 C20 Br1 119.5(3)
C19 C20 C21 121.5(3)
C21 C20 Br1 118.9(3)
C20 C21 H21 120.2
C22 C21 C20 119.6(3)
C22 C21 H21 120.2
C17 C22 H22 120.3
C21 C22 C17 119.5(3)
C21 C22 H22 120.3

loop_
_geom_bond_atom_site_label_1
_geom_bond_atom_site_label_2
_geom_bond_distance
Br1 C20 1.891(4)
S1 O1 1.573(2)
S1 O2 1.425(3)
S1 O3 1.419(3)
S1 C17 1.755(4)
O1 C1 1.462(4)
N1 C8 1.335(5)
N1 C9 1.337(5)
C1 H1A 0.9900
C1 H1B 0.9900
C1 C2 1.518(4)
C2 H2 1.0000
C2 C3 1.531(5)
C2 C4 1.534(4)
C3 H3A 0.9900
C3 H3B 0.9900
C3 C11 1.511(4)
C4 H4A 0.9900
C4 H4B 0.9900
C4 C5 1.518(5)
C5 H5A 0.9900
C5 H5B 0.9900
C5 C6 1.502(4)
C6 C7 1.381(5)
C6 C10 1.391(5)
C7 H7 0.9500
C7 C8 1.378(5)
C8 H8 0.9500
C9 H9 0.9500
C9 C10 1.373(5)
C10 H10 0.9500
C11 C12 1.375(5)
C11 C16 1.391(5)
C12 H12 0.9500
C12 C13 1.395(5)
C13 H13 0.9500
C13 C14 1.368(6)
C14 H14 0.9500
C14 C15 1.374(6)
C15 H15 0.9500
C15 C16 1.385(5)
C16 H16 0.9500
C17 C18 1.386(5)
C17 C22 1.382(5)
C18 H18 0.9500
C18 C19 1.395(5)
C19 H19 0.9500
C19 C20 1.375(5)
C20 C21 1.384(5)
C21 H21 0.9500
C21 C22 1.374(5)
C22 H22 0.9500

loop_
_geom_hbond_atom_site_label_D
_geom_hbond_atom_site_label_H
_geom_hbond_atom_site_label_A
_geom_hbond_distance_DH
_geom_hbond_distance_HA
_geom_hbond_distance_DA
_geom_hbond_angle_DHA
_geom_hbond_site_symmetry_A
C10 H10 O3 0.95 2.57 3.425(4) 149.9 1_545
C19 H19 O1 0.95 2.50 3.443(4) 170.3 1_655
C19 H19 O3 0.95 2.69 3.398(5) 131.6 1_655

loop_
_geom_torsion_atom_site_label_1
_geom_torsion_atom_site_label_2
_geom_torsion_atom_site_label_3
_geom_torsion_atom_site_label_4
_geom_torsion
Br1 C20 C21 C22 -179.4(3)
S1 O1 C1 C2 -173.4(2)
S1 C17 C18 C19 178.7(3)
S1 C17 C22 C21 -178.6(3)
O1 S1 C17 C18 -103.8(3)
O1 S1 C17 C22 74.3(3)
O1 C1 C2 C3 66.4(3)
O1 C1 C2 C4 -59.7(3)
O2 S1 O1 C1 -44.2(2)
O2 S1 C17 C18 12.6(3)
O2 S1 C17 C22 -169.2(3)
O3 S1 O1 C1 -174.3(2)
O3 S1 C17 C18 145.7(3)
O3 S1 C17 C22 -36.1(3)
N1 C9 C10 C6 1.4(6)
C1 C2 C3 C11 53.9(4)
C1 C2 C4 C5 -53.2(4)
C2 C3 C11 C12 -136.9(3)
C2 C3 C11 C16 44.3(4)
C2 C4 C5 C6 -175.0(3)
C3 C2 C4 C5 179.8(3)
C3 C11 C12 C13 -178.4(3)
C3 C11 C16 C15 178.2(3)
C4 C2 C3 C11 -178.8(3)
C4 C5 C6 C7 -107.8(4)
C4 C5 C6 C10 72.9(4)
C5 C6 C7 C8 -177.1(3)
C5 C6 C10 C9 176.7(3)
C6 C7 C8 N1 -0.5(5)
C7 C6 C10 C9 -2.6(5)
C8 N1 C9 C10 0.4(6)
C9 N1 C8 C7 -0.9(5)
C10 C6 C7 C8 2.2(5)
C11 C12 C13 C14 -0.3(6)
C12 C11 C16 C15 -0.6(5)
C12 C13 C14 C15 0.3(6)
C13 C14 C15 C16 -0.5(6)
C14 C15 C16 C11 0.6(5)
C16 C11 C12 C13 0.5(5)
C17 S1 O1 C1 71.6(2)
C17 C18 C19 C20 -0.4(5)
C18 C17 C22 C21 -0.5(5)
C18 C19 C20 Br1 179.4(3)
C18 C19 C20 C21 0.3(5)
C19 C20 C21 C22 -0.3(6)
C20 C21 C22 C17 0.4(5)
C22 C17 C18 C19 0.6(5)
